data_1519734
loop_
_publ_author_name
'Matthews, Craig J.'
'Horton, Peter N.'
'Hursthouse, Michael B.'

_publ_section_title
;
 C68H52Cl6Cr2N24O30Zn2
;
_journal_name_full 'Crystal Structure Report Archive'
_journal_page_first 978
_journal_year 2004
_chemical_formula_sum 'C68 H52 Cl6 Cr2 N24 O30 Zn2'
_chemical_formula_weight 2132.78
_space_group_IT_number 2
_symmetry_cell_setting triclinic
_symmetry_space_group_name_Hall '-P 1'
_symmetry_space_group_name_H-M 'P -1'
_atom_sites_solution_hydrogens geom
_atom_sites_solution_primary direct
_atom_sites_solution_secondary difmap
_cell_angle_alpha 81.484(5)
_cell_angle_beta 71.672(5)
_cell_angle_gamma 71.901(5)
_cell_formula_units_Z 2
_cell_length_a 14.146(5)
_cell_length_b 15.602(5)
_cell_length_c 20.484(5)
_cell_measurement_reflns_used 16255
_cell_measurement_temperature 120(2)
_cell_measurement_theta_max 27.485
_cell_measurement_theta_min 2.910
_cell_volume 4073(2)
_computing_cell_refinement ' DENZO (Otwinowski & Minor, 1997) and COLLECT (Hooft, 1998)'
_computing_data_collection ' DENZO (Otwinowski and Minor, 1997)'
_computing_data_reduction ' DENZO (Otwinowski & Minor, 1997) and COLLECT (Hooft, 1998)'
_computing_molecular_graphics 'PLATON (Spek, 1990)'
_computing_structure_refinement 'SHELXL-97 (Sheldrick, 1997b)'
_computing_structure_solution 'SHELXS-97 (Sheldrick, 1997a)'
_diffrn_ambient_temperature 120(2)
_diffrn_detector_area_resol_mean 9.091
_diffrn_measured_fraction_theta_full 0.678
_diffrn_measured_fraction_theta_max 0.678
_diffrn_measurement_device_type 'Nonius KappaCCD Area Detector'
_diffrn_measurement_method '\f and \w scans to fill Ewald Sphere'
_diffrn_radiation_monochromator graphite
_diffrn_radiation_source 'Nonius FR591 rotating anode'
_diffrn_radiation_type MoK\a
_diffrn_radiation_wavelength 0.71073
_diffrn_reflns_av_R_equivalents 0.0928
_diffrn_reflns_av_sigmaI/netI 0.0879
_diffrn_reflns_limit_h_max 18
_diffrn_reflns_limit_h_min -18
_diffrn_reflns_limit_k_max 20
_diffrn_reflns_limit_k_min -20
_diffrn_reflns_limit_l_max 26
_diffrn_reflns_limit_l_min -26
_diffrn_reflns_number 49136
_diffrn_reflns_theta_full 27.46
_diffrn_reflns_theta_max 27.46
_diffrn_reflns_theta_min 3.36
_exptl_absorpt_coefficient_mu 1.140
_exptl_absorpt_correction_T_max 0.9144
_exptl_absorpt_correction_T_min 0.7409
_exptl_absorpt_correction_type multi-scan
_exptl_absorpt_process_details 'SORTAV Blessing (1997)'
_exptl_crystal_colour Red
_exptl_crystal_density_diffrn 1.739
_exptl_crystal_density_method 'not measured'
_exptl_crystal_description Block
_exptl_crystal_F_000 2156
_exptl_crystal_size_max 0.28
_exptl_crystal_size_mid 0.22
_exptl_crystal_size_min 0.08
_refine_diff_density_max 1.343
_refine_diff_density_min -1.026
_refine_diff_density_rms 0.167
_refine_ls_extinction_coef 0.0062(19)
_refine_ls_extinction_expression Fc^*^=kFc[1+0.001xFc^2^\l^3^/sin(2\q)]^-1/4^
_refine_ls_extinction_method SHELXL
_refine_ls_goodness_of_fit_ref 1.606
_refine_ls_hydrogen_treatment constr
_refine_ls_matrix_type full
_refine_ls_number_parameters 1409
_refine_ls_number_reflns 12628
_refine_ls_number_restraints 2674
_refine_ls_restrained_S_all 1.564
_refine_ls_R_factor_all 0.1890
_refine_ls_R_factor_gt 0.1425
_refine_ls_shift/su_max 0.043
_refine_ls_shift/su_mean 0.007
_refine_ls_structure_factor_coef Fsqd
_refine_ls_weighting_details 'calc w=1/[\s^2^(Fo^2^)+(0.2000P)^2^+0.0000P] where P=(Fo^2^+2Fc^2^)/3'
_refine_ls_weighting_scheme calc
_refine_ls_wR_factor_gt 0.4083
_refine_ls_wR_factor_ref 0.4307
_reflns_number_gt 7987
_reflns_number_total 12628
_reflns_threshold_expression >2sigma(I)
_cod_data_source_file eCrystal-978.cif
_cod_data_source_block s95
_cod_depositor_comments
;
Citation :
Matthews, Craig J. and Horton, Peter N. and Hursthouse, Michael B. (2004) 
University of Southampton, Crystal Structure Report Archive. 
(doi:10.5258/ecrystals/978)

More at:
http://ecrystals.chem.soton.ac.uk/978/

The following automatic conversions were performed:

'_symmetry_cell_setting' value 'Triclinic' changed to 'triclinic'
according to the built-in table from CIF Core dictionary named
'cif_core.dic' version 2.4.1 from 2010-06-29.

Automatic conversion script
Id: cif_fix_values 3392 2015-05-12 13:50:21Z andrius 
;
_cod_original_sg_symbol_H-M P-1
_cod_database_code 1519734

loop_
_symmetry_equiv_pos_as_xyz
'x, y, z'
'-x, -y, -z'

loop_
_atom_site_label
_atom_site_type_symbol
_atom_site_fract_x
_atom_site_fract_y
_atom_site_fract_z
_atom_site_U_iso_or_equiv
_atom_site_adp_type
_atom_site_occupancy
_atom_site_symmetry_multiplicity
_atom_site_calc_flag
_atom_site_refinement_flags
_atom_site_disorder_assembly
_atom_site_disorder_group
Cr1 Cr 0.74822(16) 0.06060(11) 0.74479(10) 0.0572(5) Uani 1 1 d U . .
Cr2 Cr 0.73900(15) 0.43706(11) 0.74652(11) 0.0594(6) Uani 1 1 d U . .
Zn1 Zn 0.91450(10) 0.19414(8) 0.79819(6) 0.0494(4) Uani 1 1 d U . .
Zn2 Zn 0.57691(10) 0.30001(9) 0.69730(7) 0.0552(4) Uani 1 1 d U . .
C1 C 0.9262(10) -0.1100(7) 0.7264(6) 0.090(3) Uani 1 1 d DU . .
H1 H 0.9426 -0.0913 0.6789 0.108 Uiso 1 1 calc R A .
C2 C 0.9922(11) -0.1889(7) 0.7495(7) 0.099(3) Uani 1 1 d DU A .
H2 H 1.0542 -0.2217 0.7184 0.119 Uiso 1 1 calc R . .
C3 C 0.9656(11) -0.2159(8) 0.8153(6) 0.097(3) Uani 1 1 d DU . .
H3 H 1.0046 -0.2723 0.8307 0.116 Uiso 1 1 calc R A .
C4 C 0.8832(10) -0.1643(7) 0.8612(6) 0.092(3) Uani 1 1 d DU A .
H4 H 0.8685 -0.1807 0.9091 0.110 Uiso 1 1 calc R . .
C5 C 0.8209(9) -0.0870(6) 0.8365(5) 0.079(2) Uani 1 1 d DU . .
C6 C 0.7309(8) -0.0250(6) 0.8801(5) 0.076(2) Uani 1 1 d DU A .
C7 C 0.6830(10) -0.0364(8) 0.9509(5) 0.091(3) Uani 1 1 d DU . .
H7 H 0.7046 -0.0913 0.9762 0.110 Uiso 1 1 calc R A .
C8 C 0.6010(10) 0.0372(8) 0.9832(5) 0.097(3) Uani 1 1 d DU A .
H8 H 0.5753 0.0348 1.0321 0.116 Uiso 1 1 calc R . .
C9 C 0.5582(10) 0.1105(9) 0.9470(5) 0.088(3) Uani 1 1 d DU . .
H9 H 0.4998 0.1570 0.9692 0.106 Uiso 1 1 calc R A .
C10 C 0.6036(8) 0.1155(6) 0.8748(5) 0.066(2) Uani 1 1 d DU A .
C11 C 0.5780(7) 0.1871(6) 0.8257(4) 0.0601(19) Uani 1 1 d DU . .
C12 C 0.4011(7) 0.3928(6) 0.8068(5) 0.065(2) Uani 1 1 d DU . .
C13 C 0.3961(7) 0.4601(6) 0.7477(4) 0.067(2) Uani 1 1 d DU A .
C14 C 0.3210(8) 0.5404(7) 0.7487(5) 0.079(3) Uani 1 1 d DU . .
C15 C 0.3247(9) 0.5977(7) 0.6912(6) 0.092(3) Uani 1 1 d DU A .
C16 C 0.3995(9) 0.5725(7) 0.6315(6) 0.083(3) Uani 1 1 d DU . .
C17 C 0.4757(8) 0.4889(6) 0.6311(5) 0.076(3) Uani 1 1 d DU A .
N1 N 0.8442(7) -0.0630(5) 0.7689(4) 0.078(2) Uani 1 1 d DU A .
N2 N 0.6890(7) 0.0500(5) 0.8452(4) 0.0691(18) Uani 1 1 d DU A .
N3 N 0.4963(6) 0.2595(5) 0.8465(4) 0.0641(19) Uani 1 1 d DU A .
N4 N 0.4828(7) 0.3229(5) 0.7941(4) 0.0610(18) Uani 1 1 d DU A .
N5 N 0.3305(7) 0.4086(7) 0.8678(5) 0.083(3) Uani 1 1 d DU A .
H5A H 0.3371 0.3703 0.9033 0.099 Uiso 1 1 calc R . .
H5B H 0.2772 0.4573 0.8725 0.099 Uiso 1 1 calc R . .
N6 N 0.4711(6) 0.4331(5) 0.6869(4) 0.065(2) Uani 1 1 d DU A .
O1 O 0.6353(5) 0.1777(4) 0.7614(3) 0.0528(13) Uani 1 1 d DU A .
C21 C 0.8074(9) 0.5295(8) 0.8351(6) 0.091(3) Uani 1 1 d DU . .
H21 H 0.7416 0.5321 0.8674 0.110 Uiso 1 1 calc R A .
C22 C 0.8794(10) 0.5606(9) 0.8527(7) 0.101(3) Uani 1 1 d DU . .
H22 H 0.8668 0.5769 0.8982 0.121 Uiso 1 1 calc R . .
C23 C 0.9649(10) 0.5665(9) 0.8039(7) 0.094(3) Uani 1 1 d DU . .
H23 H 1.0098 0.5943 0.8132 0.113 Uiso 1 1 calc R A .
C24 C 0.9901(9) 0.5341(8) 0.7412(7) 0.086(3) Uani 1 1 d DU . .
H24 H 1.0540 0.5346 0.7077 0.103 Uiso 1 1 calc R . .
C25 C 0.9188(8) 0.4997(7) 0.7275(6) 0.074(2) Uani 1 1 d DU . .
C26 C 0.9353(7) 0.4611(6) 0.6627(5) 0.068(2) Uani 1 1 d DU A .
C27 C 1.0214(7) 0.4550(7) 0.6044(6) 0.079(2) Uani 1 1 d DU . .
H27 H 1.0775 0.4765 0.6040 0.094 Uiso 1 1 calc R A .
C28 C 1.0224(8) 0.4157(7) 0.5461(6) 0.084(3) Uani 1 1 d DU . .
H28 H 1.0773 0.4150 0.5048 0.101 Uiso 1 1 calc R . .
C29 C 0.9458(7) 0.3790(8) 0.5484(6) 0.074(3) Uani 1 1 d DU . .
H29 H 0.9490 0.3494 0.5101 0.089 Uiso 1 1 calc R A .
C30 C 0.8601(7) 0.3859(7) 0.6096(5) 0.0601(19) Uani 1 1 d DU A .
C31 C 0.7700(6) 0.3555(6) 0.6254(4) 0.0557(18) Uani 1 1 d DU . .
C32 C 0.6431(7) 0.2529(6) 0.5561(4) 0.0536(19) Uani 1 1 d DU . .
C33 C 0.5530(6) 0.2155(6) 0.5853(4) 0.0506(17) Uani 1 1 d DU A .
C34 C 0.5131(7) 0.1759(6) 0.5494(5) 0.061(2) Uani 1 1 d DU . .
H34 H 0.5426 0.1716 0.5010 0.073 Uiso 1 1 calc R A .
C35 C 0.4308(8) 0.1423(7) 0.5826(5) 0.065(2) Uani 1 1 d DU A .
H35 H 0.4021 0.1169 0.5567 0.079 Uiso 1 1 calc R . .
C36 C 0.3894(9) 0.1445(7) 0.6521(5) 0.065(2) Uani 1 1 d DU . .
H36 H 0.3357 0.1171 0.6758 0.077 Uiso 1 1 calc R A .
C37 C 0.4295(7) 0.1893(6) 0.6873(5) 0.057(2) Uani 1 1 d DU A .
H37 H 0.3994 0.1952 0.7355 0.068 Uiso 1 1 calc R . .
N21 N 0.8296(7) 0.4975(6) 0.7758(5) 0.079(2) Uani 1 1 d DU . .
N22 N 0.8612(6) 0.4237(5) 0.6637(4) 0.0624(18) Uani 1 1 d DU A .
N23 N 0.7565(6) 0.3136(5) 0.5771(4) 0.0541(17) Uani 1 1 d DU A .
N24 N 0.6705(6) 0.2826(5) 0.6019(4) 0.0511(16) Uani 1 1 d DU A .
N25 N 0.6922(6) 0.2513(6) 0.4892(4) 0.064(2) Uani 1 1 d DU A .
H25A H 0.7474 0.2713 0.4728 0.077 Uiso 1 1 calc R . .
H25B H 0.6695 0.2304 0.4613 0.077 Uiso 1 1 calc R . .
N26 N 0.5084(6) 0.2235(5) 0.6549(3) 0.0519(17) Uani 1 1 d DU A .
O21 O 0.7040(4) 0.3669(4) 0.6870(3) 0.0515(13) Uani 1 1 d DU A .
C41 C 0.5821(9) -0.0290(7) 0.7559(6) 0.073(2) Uani 1 1 d DU . .
H41 H 0.5692 -0.0281 0.8042 0.088 Uiso 1 1 calc R A .
C42 C 0.5178(10) -0.0614(9) 0.7311(6) 0.081(3) Uani 1 1 d DU A .
H42 H 0.4581 -0.0764 0.7615 0.097 Uiso 1 1 calc R . .
C43 C 0.5442(9) -0.0702(8) 0.6637(6) 0.079(3) Uani 1 1 d DU . .
H43 H 0.5054 -0.0962 0.6460 0.094 Uiso 1 1 calc R A .
C44 C 0.6246(9) -0.0432(7) 0.6196(5) 0.069(2) Uani 1 1 d DU A .
H44 H 0.6416 -0.0487 0.5714 0.083 Uiso 1 1 calc R . .
C45 C 0.6819(8) -0.0071(6) 0.6466(5) 0.0619(19) Uani 1 1 d DU . .
C46 C 0.7696(15) 0.0257(17) 0.6048(6) 0.059(2) Uani 0.667(12) 1 d PDU A 1
C47 C 0.8110(15) 0.0274(15) 0.5328(7) 0.063(3) Uani 0.667(12) 1 d PDU A 1
H47 H 0.7843 0.0026 0.5053 0.075 Uiso 0.667(12) 1 calc PR A 1
C48 C 0.8938(11) 0.0671(10) 0.5019(6) 0.069(3) Uani 0.667(12) 1 d PDU A 1
H48 H 0.9236 0.0679 0.4534 0.083 Uiso 0.667(12) 1 calc PR A 1
C49 C 0.9299(11) 0.1037(9) 0.5418(6) 0.065(3) Uani 0.667(12) 1 d PDU A 1
H49 H 0.9815 0.1343 0.5212 0.078 Uiso 0.667(12) 1 calc PR A 1
C50 C 0.890(2) 0.096(2) 0.6150(7) 0.057(2) Uani 0.667(12) 1 d PDU A 1
C51 C 0.9099(16) 0.1350(16) 0.6661(6) 0.052(2) Uani 0.667(12) 1 d PDU A 1
C52 C 1.080(2) 0.239(3) 0.6857(8) 0.055(2) Uani 0.667(12) 1 d PDU A 1
C53 C 1.0892(7) 0.2762(6) 0.7452(4) 0.0566(17) Uani 1 1 d DU . .
C54 C 1.1569(8) 0.3238(7) 0.7432(5) 0.073(2) Uani 1 1 d DU A .
H54 H 1.2033 0.3361 0.7004 0.088 Uiso 1 1 calc R . .
C55 C 1.1582(9) 0.3535(8) 0.8020(6) 0.085(3) Uani 1 1 d DU . .
H55 H 1.2079 0.3838 0.7999 0.103 Uiso 1 1 calc R A .
C56 C 1.0902(10) 0.3409(9) 0.8636(6) 0.086(3) Uani 1 1 d DU A .
H56 H 1.0900 0.3627 0.9046 0.104 Uiso 1 1 calc R . .
C57 C 1.0196(9) 0.2935(8) 0.8635(5) 0.072(2) Uani 1 1 d DU . .
H57 H 0.9727 0.2811 0.9061 0.086 Uiso 1 1 calc R A .
N41 N 0.6577(7) -0.0006(6) 0.7151(4) 0.0622(18) Uani 1 1 d DU A .
N42 N 0.8058(15) 0.0656(14) 0.6422(6) 0.054(2) Uani 0.667(12) 1 d PDU A 1
N43 N 0.9895(19) 0.172(2) 0.6463(7) 0.052(2) Uani 0.667(12) 1 d PDU A 1
N44 N 1.003(3) 0.202(4) 0.7008(9) 0.0512(19) Uani 0.667(12) 1 d PDU A 1
N45 N 1.1437(10) 0.2455(9) 0.6228(6) 0.058(4) Uani 0.667(12) 1 d PDU A 1
H45A H 1.1353 0.2248 0.5879 0.069 Uiso 0.667(12) 1 calc PR A 1
H45B H 1.1940 0.2706 0.6160 0.069 Uiso 0.667(12) 1 calc PR A 1
N46 N 1.0164(6) 0.2657(5) 0.8062(4) 0.0557(17) Uani 1 1 d DU A .
O41 O 0.8614(11) 0.1188(11) 0.7310(5) 0.050(2) Uani 0.667(12) 1 d PDU A 1
C146 C 1.078(4) 0.240(6) 0.6909(18) 0.054(2) Uani 0.333(12) 1 d PDU A 2
C147 C 1.162(2) 0.227(3) 0.6305(14) 0.055(3) Uani 0.333(12) 1 d PDU A 2
H147 H 1.2266 0.2344 0.6292 0.066 Uiso 0.333(12) 1 calc PR A 2
C148 C 1.1460(17) 0.2030(17) 0.5713(11) 0.057(4) Uani 0.333(12) 1 d PDU A 2
H148 H 1.1895 0.2126 0.5266 0.068 Uiso 0.333(12) 1 calc PR A 2
C149 C 1.0674(17) 0.1656(16) 0.5799(10) 0.053(3) Uani 0.333(12) 1 d PDU A 2
H149 H 1.0627 0.1392 0.5425 0.064 Uiso 0.333(12) 1 calc PR A 2
C150 C 0.992(4) 0.167(6) 0.6454(15) 0.053(2) Uani 0.333(12) 1 d PDU A 2
C151 C 0.910(3) 0.125(3) 0.6680(11) 0.052(2) Uani 0.333(12) 1 d PDU A 2
C152 C 0.760(3) 0.036(4) 0.6076(13) 0.059(3) Uani 0.333(12) 1 d PDU A 2
N142 N 1.002(6) 0.201(8) 0.698(2) 0.051(2) Uani 0.333(12) 1 d PDU A 2
N143 N 0.879(3) 0.098(4) 0.6201(11) 0.056(2) Uani 0.333(12) 1 d PDU A 2
N144 N 0.804(3) 0.055(3) 0.6491(13) 0.055(2) Uani 0.333(12) 1 d PDU A 2
N145 N 0.795(3) 0.041(3) 0.5391(13) 0.063(5) Uani 0.333(12) 1 d PDU A 2
H14A H 0.8508 0.0588 0.5184 0.076 Uiso 0.333(12) 1 calc PR A 2
H14B H 0.7609 0.0274 0.5146 0.076 Uiso 0.333(12) 1 calc PR A 2
O141 O 0.851(2) 0.133(2) 0.7323(10) 0.050(3) Uani 0.333(12) 1 d PDU A 2
C61 C 0.6655(10) 0.6084(7) 0.6595(7) 0.095(3) Uani 1 1 d DU . .
H61 H 0.7330 0.5900 0.6283 0.114 Uiso 1 1 calc R A .
C62 C 0.5922(11) 0.6864(8) 0.6423(8) 0.103(3) Uani 1 1 d DU . .
H62 H 0.6058 0.7170 0.5982 0.124 Uiso 1 1 calc R . .
C63 C 0.5034(10) 0.7148(8) 0.6908(7) 0.104(3) Uani 1 1 d DU . .
H63 H 0.4527 0.7667 0.6802 0.125 Uiso 1 1 calc R A .
C64 C 0.4812(9) 0.6736(7) 0.7547(7) 0.100(3) Uani 1 1 d DU . .
H64 H 0.4212 0.6995 0.7904 0.120 Uiso 1 1 calc R . .
C65 C 0.5513(8) 0.5913(6) 0.7651(6) 0.080(2) Uani 1 1 d DU . .
C66 C 0.5358(14) 0.5338(12) 0.8285(8) 0.072(3) Uani 0.596(13) 1 d PDU A 3
C67 C 0.458(2) 0.5554(15) 0.8910(10) 0.075(4) Uani 0.596(13) 1 d PDU A 3
H67 H 0.4107 0.6139 0.8970 0.090 Uiso 0.596(13) 1 calc PR A 3
C68 C 0.4534(11) 0.4871(10) 0.9450(8) 0.079(3) Uani 0.596(13) 1 d PDU A 3
H68 H 0.3942 0.4955 0.9842 0.095 Uiso 0.596(13) 1 calc PR A 3
C69 C 0.5326(12) 0.4100(10) 0.9413(8) 0.072(3) Uani 0.596(13) 1 d PDU A 3
H69 H 0.5297 0.3644 0.9776 0.087 Uiso 0.596(13) 1 calc PR A 3
C70 C 0.620(3) 0.399(3) 0.8818(17) 0.062(3) Uani 0.596(13) 1 d PDU A 3
C71 C 0.7079(13) 0.3224(10) 0.8633(7) 0.054(3) Uani 0.596(13) 1 d PDU A 3
C72 C 0.832(3) 0.121(3) 0.9347(15) 0.061(3) Uani 0.596(13) 1 d PDU A 3
C73 C 0.9276(7) 0.0489(5) 0.9072(4) 0.0602(18) Uani 1 1 d DU . .
C74 C 0.9600(8) -0.0323(6) 0.9418(5) 0.073(2) Uani 1 1 d DU A .
H74 H 0.9205 -0.0453 0.9871 0.088 Uiso 1 1 calc R . .
C75 C 1.0498(9) -0.0939(6) 0.9102(6) 0.082(3) Uani 1 1 d DU . .
H75 H 1.0714 -0.1503 0.9338 0.099 Uiso 1 1 calc R A .
C76 C 1.1088(10) -0.0768(7) 0.8463(6) 0.084(3) Uani 1 1 d DU A .
H76 H 1.1724 -0.1194 0.8256 0.101 Uiso 1 1 calc R . .
C77 C 1.0730(8) 0.0063(6) 0.8115(5) 0.073(2) Uani 1 1 d DU . .
H77 H 1.1124 0.0195 0.7662 0.087 Uiso 1 1 calc R A .
N61 N 0.6425(7) 0.5614(5) 0.7168(5) 0.083(2) Uani 1 1 d DU A .
N62 N 0.6185(16) 0.4607(14) 0.8285(9) 0.067(3) Uani 0.596(13) 1 d PDU A 3
N63 N 0.7210(11) 0.2531(9) 0.9107(7) 0.058(3) Uani 0.596(13) 1 d PDU A 3
N64 N 0.8145(17) 0.1899(13) 0.8901(10) 0.057(3) Uani 0.596(13) 1 d PDU A 3
N65 N 0.7672(17) 0.1159(18) 0.9980(9) 0.083(6) Uani 0.596(13) 1 d PDU A 3
H65A H 0.7096 0.1596 1.0116 0.100 Uiso 0.596(13) 1 calc PR A 3
H65B H 0.7823 0.0685 1.0260 0.100 Uiso 0.596(13) 1 calc PR A 3
N66 N 0.9852(6) 0.0662(5) 0.8409(4) 0.0599(17) Uani 1 1 d DU A .
O61 O 0.7765(16) 0.3256(14) 0.8032(9) 0.047(3) Uani 0.596(13) 1 d PDU A 3
C166 C 0.838(5) 0.118(4) 0.932(2) 0.061(3) Uani 0.404(13) 1 d PDU A 4
C167 C 0.783(3) 0.111(2) 1.0020(14) 0.068(4) Uani 0.404(13) 1 d PDU A 4
H167 H 0.8090 0.0629 1.0315 0.081 Uiso 0.404(13) 1 calc PR A 4
C168 C 0.6889(18) 0.1786(15) 1.0275(10) 0.077(4) Uani 0.404(13) 1 d PDU A 4
H168 H 0.6430 0.1692 1.0713 0.092 Uiso 0.404(13) 1 calc PR A 4
C169 C 0.6641(16) 0.2567(13) 0.9889(9) 0.067(4) Uani 0.404(13) 1 d PDU A 4
H169 H 0.6063 0.3056 1.0079 0.081 Uiso 0.404(13) 1 calc PR A 4
C170 C 0.726(2) 0.2639(15) 0.9196(10) 0.059(3) Uani 0.404(13) 1 d PDU A 4
C171 C 0.7106(19) 0.3351(16) 0.8683(11) 0.057(3) Uani 0.404(13) 1 d PDU A 4
C172 C 0.541(2) 0.5361(16) 0.8365(18) 0.073(3) Uani 0.404(13) 1 d PDU A 4
N162 N 0.802(3) 0.1914(18) 0.8923(13) 0.058(3) Uani 0.404(13) 1 d PDU A 4
N163 N 0.618(3) 0.399(3) 0.881(2) 0.062(3) Uani 0.404(13) 1 d PDU A 4
N164 N 0.612(2) 0.458(2) 0.8246(14) 0.067(3) Uani 0.404(13) 1 d PDU A 4
N165 N 0.450(2) 0.549(2) 0.8841(16) 0.075(6) Uani 0.404(13) 1 d PDU A 4
H16A H 0.4334 0.5026 0.9105 0.090 Uiso 0.404(13) 1 calc PR A 4
H16B H 0.4061 0.6031 0.8892 0.090 Uiso 0.404(13) 1 calc PR A 4
O161 O 0.781(2) 0.329(2) 0.8083(14) 0.050(3) Uani 0.404(13) 1 d PDU A 4
O101 O 0.5801(5) 0.5935(7) 0.4854(5) 0.127(3) Uani 1 1 d DU . .
O102 O 0.7365(8) 0.5086(6) 0.4942(6) 0.156(5) Uani 1 1 d DU . .
O103 O 0.7079(9) 0.6549(6) 0.4793(7) 0.151(4) Uani 1 1 d DU . .
O104 O 0.7225(10) 0.5749(10) 0.3899(4) 0.155(4) Uani 1 1 d DU . .
Cl1 Cl 0.6880(3) 0.5814(2) 0.4590(2) 0.0917(11) Uani 1 1 d DU . .
O201 O 0.2412(7) 0.1191(7) 0.8063(4) 0.111(3) Uani 1 1 d DU . .
O202 O 0.3463(8) 0.1277(8) 0.8664(6) 0.138(4) Uani 1 1 d DU . .
O203 O 0.3123(10) -0.0017(5) 0.8703(6) 0.144(4) Uani 1 1 d DU . .
O204 O 0.1828(9) 0.1143(9) 0.9230(5) 0.163(6) Uani 1 1 d DU . .
Cl2 Cl 0.2682(3) 0.0921(2) 0.86921(18) 0.0906(11) Uani 1 1 d DU . .
O301 O 0.3229(10) -0.1612(5) 0.6219(6) 0.143(4) Uani 1 1 d DU . .
O302 O 0.2916(7) -0.0423(8) 0.6862(4) 0.120(3) Uani 1 1 d DU . .
O303 O 0.3254(8) -0.0237(7) 0.5718(4) 0.126(4) Uani 1 1 d DU . .
O304 O 0.1709(5) -0.0467(7) 0.6367(5) 0.109(3) Uani 1 1 d DU . .
Cl3 Cl 0.2740(3) -0.0687(2) 0.63180(18) 0.0843(10) Uani 1 1 d DU . .
O401 O -0.0502(7) 0.3006(6) 1.0320(5) 0.131(4) Uani 1 1 d DU . .
O402 O -0.1332(9) 0.4236(7) 1.0974(6) 0.145(4) Uani 1 1 d DU . .
O403 O -0.2092(8) 0.3169(7) 1.1115(5) 0.128(4) Uani 1 1 d DU . .
O404 O -0.1910(8) 0.4062(8) 1.0110(5) 0.146(4) Uani 1 1 d DU . .
Cl4 Cl -0.1451(3) 0.3624(3) 1.0611(2) 0.1016(12) Uani 1 1 d DU . .
O501 O 0.8290(10) 0.7943(8) 0.5491(6) 0.161(4) Uani 1 1 d DU . .
O502 O 0.9612(7) 0.7767(8) 0.5916(7) 0.140(4) Uani 1 1 d DU . .
O503 O 0.8040(10) 0.7933(10) 0.6662(6) 0.176(5) Uani 1 1 d DU . .
O504 O 0.8892(11) 0.6629(5) 0.6059(8) 0.160(5) Uani 1 1 d DU . .
Cl5 Cl 0.8699(3) 0.7531(3) 0.6055(3) 0.1118(16) Uani 1 1 d DU . .
O601 O 0.6059(12) -0.1685(8) 0.8997(7) 0.155(5) Uani 1 1 d DU . .
O602 O 0.6187(12) -0.3170(8) 0.9349(6) 0.213(7) Uani 1 1 d DU . .
O603 O 0.4825(8) -0.2337(9) 0.9040(8) 0.185(5) Uani 1 1 d DU . .
O604 O 0.6394(13) -0.2738(9) 0.8224(5) 0.190(6) Uani 1 1 d DU . .
Cl6 Cl 0.5914(5) -0.2497(3) 0.8880(2) 0.1208(17) Uani 1 1 d DU . .
O1W O 0.8460(10) 0.3383(8) 0.3969(6) 0.142(4) Uani 1 1 d . . .
O2W O 0.273(2) 0.284(2) 0.9677(15) 0.35(2) Uani 1 1 d . . .

loop_
_atom_site_aniso_label
_atom_site_aniso_U_11
_atom_site_aniso_U_22
_atom_site_aniso_U_33
_atom_site_aniso_U_23
_atom_site_aniso_U_13
_atom_site_aniso_U_12
Cr1 0.0826(13) 0.0391(9) 0.0701(11) 0.0133(8) -0.0408(9) -0.0337(8)
Cr2 0.0599(11) 0.0296(8) 0.0946(13) 0.0022(9) -0.0250(9) -0.0207(7)
Zn1 0.0620(8) 0.0431(7) 0.0515(7) 0.0087(6) -0.0194(6) -0.0284(6)
Zn2 0.0593(8) 0.0518(8) 0.0586(8) 0.0021(7) -0.0182(6) -0.0222(6)
C1 0.140(7) 0.039(5) 0.116(6) 0.002(5) -0.071(5) -0.028(4)
C2 0.150(8) 0.056(5) 0.118(6) 0.004(5) -0.081(6) -0.027(5)
C3 0.155(8) 0.057(6) 0.120(7) 0.014(5) -0.089(6) -0.046(5)
C4 0.146(7) 0.062(5) 0.109(6) 0.023(5) -0.085(5) -0.052(5)
C5 0.130(6) 0.050(4) 0.102(5) 0.028(4) -0.073(4) -0.062(4)
C6 0.119(6) 0.067(4) 0.085(4) 0.028(4) -0.067(4) -0.064(4)
C7 0.130(7) 0.098(6) 0.082(5) 0.034(5) -0.067(5) -0.060(5)
C8 0.137(7) 0.110(7) 0.077(5) 0.022(5) -0.062(5) -0.062(6)
C9 0.122(7) 0.092(6) 0.069(5) 0.020(5) -0.036(5) -0.059(5)
C10 0.095(5) 0.070(5) 0.059(4) 0.010(4) -0.032(4) -0.057(4)
C11 0.073(4) 0.076(4) 0.051(4) 0.005(3) -0.019(3) -0.050(3)
C12 0.058(5) 0.070(5) 0.079(4) -0.021(4) -0.012(4) -0.033(4)
C13 0.057(4) 0.062(4) 0.090(4) -0.019(4) -0.019(4) -0.023(3)
C14 0.061(5) 0.076(5) 0.104(6) -0.019(5) -0.026(5) -0.016(4)
C15 0.080(6) 0.072(6) 0.120(7) -0.012(5) -0.029(5) -0.013(5)
C16 0.073(6) 0.055(5) 0.118(6) 0.008(5) -0.029(5) -0.016(5)
C17 0.066(5) 0.055(5) 0.105(6) 0.011(4) -0.027(5) -0.016(4)
N1 0.131(6) 0.037(4) 0.100(5) 0.012(3) -0.073(4) -0.037(3)
N2 0.102(5) 0.068(4) 0.069(3) 0.024(3) -0.044(3) -0.062(3)
N3 0.076(5) 0.082(5) 0.051(4) -0.003(3) -0.021(3) -0.044(3)
N4 0.063(4) 0.072(4) 0.057(4) -0.008(3) -0.013(3) -0.033(3)
N5 0.080(6) 0.084(7) 0.092(6) -0.043(5) -0.010(5) -0.032(5)
N6 0.052(4) 0.054(4) 0.089(5) 0.000(3) -0.022(4) -0.013(3)
O1 0.063(3) 0.063(3) 0.045(3) 0.003(2) -0.015(3) -0.040(3)
C21 0.084(6) 0.054(5) 0.152(7) -0.022(6) -0.043(5) -0.025(5)
C22 0.094(7) 0.064(6) 0.161(8) -0.025(6) -0.047(6) -0.027(5)
C23 0.091(6) 0.057(6) 0.160(8) -0.015(6) -0.052(6) -0.035(5)
C24 0.072(6) 0.048(5) 0.153(7) -0.005(5) -0.037(5) -0.031(4)
C25 0.066(5) 0.037(4) 0.133(6) 0.005(4) -0.042(4) -0.025(4)
C26 0.057(4) 0.033(4) 0.118(5) 0.022(4) -0.033(4) -0.022(3)
C27 0.055(5) 0.045(5) 0.128(6) 0.026(5) -0.024(4) -0.021(4)
C28 0.060(5) 0.058(5) 0.115(6) 0.026(5) -0.010(5) -0.018(4)
C29 0.058(5) 0.056(5) 0.099(5) 0.026(5) -0.018(4) -0.020(4)
C30 0.049(4) 0.048(4) 0.081(4) 0.022(4) -0.023(3) -0.017(3)
C31 0.054(4) 0.039(4) 0.072(4) 0.014(3) -0.023(3) -0.014(3)
C32 0.060(4) 0.040(4) 0.055(4) 0.011(4) -0.017(3) -0.012(3)
C33 0.065(4) 0.037(4) 0.054(4) 0.006(3) -0.025(3) -0.015(3)
C34 0.072(5) 0.046(5) 0.065(5) 0.000(4) -0.025(4) -0.015(4)
C35 0.077(5) 0.053(5) 0.073(5) 0.005(4) -0.030(4) -0.024(4)
C36 0.072(5) 0.051(5) 0.075(5) 0.004(5) -0.025(4) -0.021(4)
C37 0.064(5) 0.050(5) 0.061(4) 0.016(4) -0.023(4) -0.029(4)
N21 0.078(5) 0.037(4) 0.138(6) -0.003(4) -0.038(4) -0.029(4)
N22 0.059(4) 0.036(4) 0.095(4) 0.024(3) -0.026(3) -0.026(3)
N23 0.056(4) 0.039(4) 0.064(4) 0.014(3) -0.016(3) -0.017(3)
N24 0.056(4) 0.036(4) 0.059(3) 0.010(3) -0.012(3) -0.020(3)
N25 0.054(5) 0.061(5) 0.066(4) -0.002(4) -0.009(4) -0.009(4)
N26 0.064(4) 0.045(4) 0.053(3) 0.010(3) -0.023(3) -0.025(3)
O21 0.053(3) 0.037(3) 0.066(3) 0.010(3) -0.021(3) -0.016(3)
C41 0.094(6) 0.047(5) 0.101(5) -0.001(5) -0.040(5) -0.039(4)
C42 0.094(6) 0.056(5) 0.115(6) 0.000(6) -0.045(5) -0.040(5)
C43 0.095(6) 0.051(5) 0.113(6) -0.005(5) -0.049(5) -0.033(4)
C44 0.087(6) 0.046(5) 0.093(5) -0.004(5) -0.051(4) -0.020(4)
C45 0.083(4) 0.036(4) 0.080(4) -0.005(4) -0.040(3) -0.017(3)
C46 0.077(5) 0.033(5) 0.072(4) -0.002(4) -0.035(4) -0.010(4)
C47 0.083(6) 0.035(6) 0.069(5) -0.009(5) -0.033(5) 0.000(5)
C48 0.091(7) 0.041(6) 0.069(5) -0.002(5) -0.027(5) -0.006(5)
C49 0.081(6) 0.043(5) 0.065(5) 0.003(5) -0.023(5) -0.011(5)
C50 0.071(4) 0.038(4) 0.063(4) 0.001(4) -0.030(4) -0.009(4)
C51 0.063(4) 0.038(4) 0.058(3) 0.004(3) -0.024(3) -0.012(3)
C52 0.056(4) 0.038(4) 0.065(4) 0.017(4) -0.018(4) -0.016(3)
C53 0.058(4) 0.040(4) 0.078(4) 0.017(3) -0.029(3) -0.023(3)
C54 0.065(5) 0.055(5) 0.110(6) 0.012(5) -0.033(5) -0.031(4)
C55 0.087(6) 0.063(5) 0.125(7) 0.001(5) -0.042(5) -0.038(5)
C56 0.092(6) 0.078(6) 0.115(6) -0.008(6) -0.046(5) -0.042(5)
C57 0.089(6) 0.058(5) 0.088(5) -0.007(5) -0.034(5) -0.037(4)
N41 0.083(5) 0.039(4) 0.082(4) -0.001(4) -0.039(4) -0.027(3)
N42 0.072(4) 0.030(4) 0.067(4) -0.004(3) -0.031(3) -0.012(3)
N43 0.065(4) 0.034(4) 0.057(4) 0.004(3) -0.021(3) -0.012(3)
N44 0.058(4) 0.039(4) 0.058(4) 0.008(3) -0.021(3) -0.015(3)
N45 0.050(6) 0.052(8) 0.066(5) 0.022(5) -0.019(5) -0.017(5)
N46 0.067(4) 0.043(4) 0.070(4) 0.007(3) -0.029(3) -0.030(3)
O41 0.065(4) 0.033(5) 0.059(4) 0.000(3) -0.024(3) -0.017(4)
C146 0.057(5) 0.039(5) 0.065(4) 0.016(4) -0.020(4) -0.016(4)
C147 0.056(6) 0.037(6) 0.068(6) 0.018(6) -0.021(5) -0.015(6)
C148 0.062(7) 0.036(7) 0.068(6) 0.010(6) -0.022(6) -0.009(6)
C149 0.066(6) 0.032(6) 0.060(5) 0.005(6) -0.020(5) -0.012(5)
C150 0.064(4) 0.035(5) 0.057(4) 0.006(4) -0.021(4) -0.012(4)
C151 0.064(4) 0.037(4) 0.058(4) 0.002(4) -0.024(4) -0.012(3)
C152 0.077(5) 0.033(5) 0.072(4) -0.004(4) -0.036(4) -0.010(4)
N142 0.058(4) 0.038(5) 0.058(4) 0.008(4) -0.021(4) -0.015(4)
N143 0.071(5) 0.038(4) 0.061(4) 0.000(4) -0.029(4) -0.010(4)
N144 0.072(5) 0.033(5) 0.069(4) -0.004(4) -0.034(4) -0.011(4)
N145 0.085(9) 0.043(10) 0.070(6) -0.020(8) -0.032(7) -0.012(8)
O141 0.062(5) 0.036(6) 0.057(4) -0.001(4) -0.023(4) -0.017(4)
C61 0.092(6) 0.044(5) 0.152(7) 0.019(5) -0.045(5) -0.022(4)
C62 0.100(7) 0.050(5) 0.170(8) 0.017(6) -0.059(6) -0.026(5)
C63 0.094(6) 0.049(5) 0.180(8) 0.008(5) -0.061(6) -0.019(5)
C64 0.090(6) 0.046(5) 0.174(8) -0.004(5) -0.051(6) -0.020(4)
C65 0.077(5) 0.040(4) 0.136(5) -0.015(4) -0.041(4) -0.019(3)
C66 0.070(5) 0.049(4) 0.112(5) -0.028(4) -0.030(4) -0.021(4)
C67 0.072(6) 0.056(5) 0.115(6) -0.042(5) -0.030(5) -0.021(5)
C68 0.075(6) 0.068(6) 0.105(7) -0.044(5) -0.021(6) -0.023(5)
C69 0.071(6) 0.066(6) 0.090(6) -0.029(5) -0.017(5) -0.027(5)
C70 0.064(4) 0.054(4) 0.083(4) -0.024(4) -0.019(4) -0.028(4)
C71 0.063(4) 0.051(4) 0.064(4) -0.017(3) -0.020(3) -0.032(3)
C72 0.082(5) 0.065(4) 0.057(4) 0.015(4) -0.030(4) -0.048(4)
C73 0.086(4) 0.058(4) 0.065(4) 0.017(3) -0.043(3) -0.046(3)
C74 0.103(6) 0.062(5) 0.084(5) 0.024(4) -0.056(5) -0.047(4)
C75 0.121(7) 0.050(5) 0.106(6) 0.011(5) -0.071(5) -0.034(4)
C76 0.111(7) 0.050(5) 0.108(6) -0.007(5) -0.058(5) -0.019(5)
C77 0.091(6) 0.050(5) 0.091(6) 0.000(4) -0.042(5) -0.024(4)
N61 0.082(5) 0.036(4) 0.141(6) 0.007(4) -0.039(4) -0.027(3)
N62 0.065(4) 0.050(4) 0.097(4) -0.021(4) -0.023(4) -0.022(4)
N63 0.070(4) 0.059(4) 0.060(4) -0.006(4) -0.019(4) -0.039(4)
N64 0.076(5) 0.058(4) 0.054(4) 0.005(4) -0.023(4) -0.043(3)
N65 0.089(9) 0.091(8) 0.073(7) 0.027(6) -0.025(6) -0.042(7)
N66 0.078(5) 0.048(3) 0.072(4) 0.014(3) -0.038(3) -0.034(3)
O61 0.055(4) 0.040(4) 0.056(4) -0.005(4) -0.013(3) -0.028(3)
C166 0.082(5) 0.065(5) 0.058(4) 0.014(4) -0.030(4) -0.047(4)
C167 0.084(7) 0.077(6) 0.062(5) 0.014(5) -0.034(5) -0.046(5)
C168 0.085(8) 0.085(7) 0.070(7) 0.008(6) -0.025(6) -0.041(6)
C169 0.075(6) 0.071(6) 0.068(6) -0.004(5) -0.020(5) -0.036(5)
C170 0.070(5) 0.060(5) 0.062(4) -0.005(4) -0.020(4) -0.038(4)
C171 0.064(4) 0.053(4) 0.066(4) -0.013(4) -0.016(4) -0.031(4)
C172 0.071(5) 0.048(4) 0.113(5) -0.029(4) -0.029(4) -0.021(4)
N162 0.077(5) 0.058(4) 0.056(4) 0.005(4) -0.022(4) -0.042(4)
N163 0.063(4) 0.053(4) 0.082(4) -0.024(4) -0.019(4) -0.028(4)
N164 0.066(4) 0.048(4) 0.097(5) -0.021(4) -0.023(4) -0.022(4)
N165 0.070(8) 0.058(8) 0.117(9) -0.046(8) -0.032(7) -0.021(7)
O161 0.058(5) 0.041(4) 0.058(5) -0.004(4) -0.013(4) -0.028(4)
O101 0.089(5) 0.145(8) 0.152(8) 0.044(7) -0.038(5) -0.059(6)
O102 0.139(8) 0.115(7) 0.178(9) 0.082(7) -0.058(7) -0.016(7)
O103 0.128(8) 0.111(7) 0.227(11) 0.023(7) -0.045(8) -0.071(7)
O104 0.144(9) 0.215(12) 0.131(6) 0.070(7) -0.037(6) -0.124(9)
Cl1 0.082(2) 0.082(2) 0.125(3) 0.059(2) -0.0492(19) -0.0523(17)
O201 0.112(7) 0.126(7) 0.093(5) 0.049(5) -0.043(5) -0.040(6)
O202 0.145(8) 0.164(9) 0.142(8) 0.022(7) -0.058(6) -0.092(7)
O203 0.190(11) 0.094(6) 0.148(9) 0.040(6) -0.082(7) -0.027(6)
O204 0.140(8) 0.163(9) 0.103(6) 0.087(7) 0.012(6) -0.019(7)
Cl2 0.091(2) 0.082(2) 0.096(2) 0.0453(19) -0.0296(18) -0.0420(18)
O301 0.169(10) 0.099(6) 0.145(9) -0.029(6) -0.078(8) 0.027(7)
O302 0.097(6) 0.189(9) 0.102(6) -0.060(6) -0.019(5) -0.064(7)
O303 0.140(8) 0.141(8) 0.099(6) -0.050(6) 0.010(6) -0.068(7)
O304 0.078(5) 0.140(8) 0.104(6) 0.007(6) -0.039(5) -0.020(5)
Cl3 0.085(2) 0.086(2) 0.098(2) -0.0336(19) -0.0377(18) -0.0217(17)
O401 0.139(7) 0.083(6) 0.094(6) 0.009(5) 0.010(5) 0.024(6)
O402 0.156(10) 0.129(9) 0.149(9) -0.057(7) -0.024(7) -0.035(7)
O403 0.132(8) 0.122(8) 0.088(6) -0.010(6) 0.015(6) -0.021(6)
O404 0.129(8) 0.181(10) 0.098(6) 0.030(6) -0.037(6) -0.014(7)
Cl4 0.113(3) 0.075(2) 0.095(2) -0.0085(19) -0.034(2) 0.009(2)
O501 0.135(9) 0.108(8) 0.236(10) -0.008(8) -0.086(8) 0.002(7)
O502 0.142(8) 0.138(9) 0.166(10) -0.018(8) -0.042(7) -0.074(7)
O503 0.138(9) 0.158(10) 0.221(10) -0.053(9) -0.024(8) -0.036(9)
O504 0.164(11) 0.076(5) 0.217(12) 0.020(7) -0.031(10) -0.038(6)
Cl5 0.079(2) 0.067(2) 0.195(5) -0.032(3) -0.042(3) -0.0156(18)
O601 0.204(12) 0.156(8) 0.122(8) -0.010(8) -0.030(9) -0.089(9)
O602 0.239(13) 0.156(9) 0.141(8) 0.061(8) -0.032(9) 0.033(10)
O603 0.203(8) 0.137(10) 0.229(12) 0.053(9) -0.086(9) -0.071(8)
O604 0.285(13) 0.140(10) 0.124(7) -0.004(7) -0.071(8) -0.017(11)
Cl6 0.180(5) 0.078(3) 0.103(3) 0.001(2) -0.070(3) -0.008(3)
O1W 0.132(10) 0.120(9) 0.126(9) 0.010(7) -0.002(7) -0.013(7)
O2W 0.30(3) 0.38(4) 0.31(3) -0.15(3) -0.16(2) 0.14(3)

loop_
_atom_type_symbol
_atom_type_description
_atom_type_scat_dispersion_real
_atom_type_scat_dispersion_imag
_atom_type_scat_source
C C 0.0033 0.0016 'International Tables Vol C Tables 4.2.6.8 and 6.1.1.4'
H H 0.0000 0.0000 'International Tables Vol C Tables 4.2.6.8 and 6.1.1.4'
N N 0.0061 0.0033 'International Tables Vol C Tables 4.2.6.8 and 6.1.1.4'
O O 0.0106 0.0060 'International Tables Vol C Tables 4.2.6.8 and 6.1.1.4'
Cl Cl 0.1484 0.1585 'International Tables Vol C Tables 4.2.6.8 and 6.1.1.4'
Cr Cr 0.3209 0.6236 'International Tables Vol C Tables 4.2.6.8 and 6.1.1.4'
Zn Zn 0.2839 1.4301 'International Tables Vol C Tables 4.2.6.8 and 6.1.1.4'

loop_
_geom_angle_atom_site_label_1
_geom_angle_atom_site_label_2
_geom_angle_atom_site_label_3
_geom_angle
_geom_angle_site_symmetry_1
_geom_angle_site_symmetry_3
N144 Cr1 N2 172.6(11) . .
N144 Cr1 O1 106.3(15) . .
N2 Cr1 O1 78.8(3) . .
N144 Cr1 O41 80.7(7) . .
N2 Cr1 O41 104.7(4) . .
O1 Cr1 O41 93.6(5) . .
N144 Cr1 N42 4.6(17) . .
N2 Cr1 N42 176.8(4) . .
O1 Cr1 N42 102.5(7) . .
O41 Cr1 N42 78.2(4) . .
N144 Cr1 O141 82.3(7) . .
N2 Cr1 O141 103.6(6) . .
O1 Cr1 O141 87.3(11) . .
O41 Cr1 O141 6.3(15) . .
N42 Cr1 O141 79.4(7) . .
N144 Cr1 N41 75.4(6) . .
N2 Cr1 N41 99.2(3) . .
O1 Cr1 N41 92.8(3) . .
O41 Cr1 N41 156.1(4) . .
N42 Cr1 N41 77.9(4) . .
O141 Cr1 N41 156.8(7) . .
N144 Cr1 N1 95.9(15) . .
N2 Cr1 N1 79.0(3) . .
O1 Cr1 N1 157.7(3) . .
O41 Cr1 N1 90.2(6) . .
N42 Cr1 N1 99.7(7) . .
O141 Cr1 N1 96.2(12) . .
N41 Cr1 N1 92.5(4) . .
N164 Cr2 O61 80.9(6) . .
N164 Cr2 N62 5(2) . .
O61 Cr2 N62 80.0(5) . .
N164 Cr2 N22 175.6(6) . .
O61 Cr2 N22 103.5(4) . .
N62 Cr2 N22 175.2(9) . .
N164 Cr2 O21 100.7(15) . .
O61 Cr2 O21 89.2(11) . .
N62 Cr2 O21 105.2(11) . .
N22 Cr2 O21 78.4(3) . .
N164 Cr2 O161 80.6(7) . .
O61 Cr2 O161 5(3) . .
N62 Cr2 O161 79.3(6) . .
N22 Cr2 O161 103.8(5) . .
O21 Cr2 O161 93.8(17) . .
N164 Cr2 N21 102.3(15) . .
O61 Cr2 N21 93.1(11) . .
N62 Cr2 N21 97.9(11) . .
N22 Cr2 N21 78.7(3) . .
O21 Cr2 N21 156.9(3) . .
O161 Cr2 N21 88.7(18) . .
N164 Cr2 N61 76.5(6) . .
O61 Cr2 N61 157.2(5) . .
N62 Cr2 N61 77.7(4) . .
N22 Cr2 N61 99.1(4) . .
O21 Cr2 N61 92.3(3) . .
O161 Cr2 N61 157.0(5) . .
N21 Cr2 N61 94.3(4) . .
N64 Zn1 N44 174.0(17) . .
N64 Zn1 N142 173(3) . .
N44 Zn1 N142 1.6(10) . .
N64 Zn1 N162 3(2) . .
N44 Zn1 N162 170.7(19) . .
N142 Zn1 N162 169(3) . .
N64 Zn1 N66 78.2(4) . .
N44 Zn1 N66 106(2) . .
N142 Zn1 N66 106(4) . .
N162 Zn1 N66 80.3(5) . .
N64 Zn1 N46 107.1(11) . .
N44 Zn1 N46 77.1(3) . .
N142 Zn1 N46 78.7(6) . .
N162 Zn1 N46 109.5(16) . .
N66 Zn1 N46 98.2(3) . .
N64 Zn1 O141 102.2(12) . .
N44 Zn1 O141 73.3(6) . .
N142 Zn1 O141 71.7(7) . .
N162 Zn1 O141 99.6(17) . .
N66 Zn1 O141 93.7(10) . .
N46 Zn1 O141 150.1(5) . .
N64 Zn1 O161 72.2(5) . .
N44 Zn1 O161 104(2) . .
N142 Zn1 O161 104(4) . .
N162 Zn1 O161 70.2(5) . .
N66 Zn1 O161 150.4(4) . .
N46 Zn1 O161 89.5(15) . .
O141 Zn1 O161 93.5(18) . .
N64 Zn1 O61 73.3(4) . .
N44 Zn1 O61 102(2) . .
N142 Zn1 O61 102(4) . .
N162 Zn1 O61 71.1(6) . .
N66 Zn1 O61 151.4(4) . .
N46 Zn1 O61 92.9(9) . .
O141 Zn1 O61 89.5(14) . .
O161 Zn1 O61 4(2) . .
N64 Zn1 O41 103.3(11) . .
N44 Zn1 O41 72.6(4) . .
N142 Zn1 O41 71.0(6) . .
N162 Zn1 O41 100.8(16) . .
N66 Zn1 O41 88.8(5) . .
N46 Zn1 O41 149.6(3) . .
O141 Zn1 O41 5.4(14) . .
O161 Zn1 O41 98.9(15) . .
O61 Zn1 O41 94.9(10) . .
N24 Zn2 N4 177.6(3) . .
N24 Zn2 N26 77.3(3) . .
N4 Zn2 N26 104.7(3) . .
N24 Zn2 N6 102.2(3) . .
N4 Zn2 N6 76.3(3) . .
N26 Zn2 N6 98.2(3) . .
N24 Zn2 O1 106.6(3) . .
N4 Zn2 O1 74.9(3) . .
N26 Zn2 O1 90.1(3) . .
N6 Zn2 O1 151.2(3) . .
N24 Zn2 O21 73.4(2) . .
N4 Zn2 O21 104.6(3) . .
N26 Zn2 O21 150.7(2) . .
N6 Zn2 O21 89.1(3) . .
O1 Zn2 O21 97.1(2) . .
N1 C1 C2 121.1(10) . .
N1 C1 H1 119.4 . .
C2 C1 H1 119.4 . .
C3 C2 C1 118.4(11) . .
C3 C2 H2 120.8 . .
C1 C2 H2 120.8 . .
C2 C3 C4 120.9(10) . .
C2 C3 H3 119.6 . .
C4 C3 H3 119.6 . .
C3 C4 C5 118.5(10) . .
C3 C4 H4 120.7 . .
C5 C4 H4 120.8 . .
N1 C5 C4 120.2(9) . .
N1 C5 C6 115.6(8) . .
C4 C5 C6 124.1(9) . .
N2 C6 C7 118.4(9) . .
N2 C6 C5 113.3(8) . .
C7 C6 C5 128.2(8) . .
C8 C7 C6 117.7(9) . .
C8 C7 H7 121.2 . .
C6 C7 H7 121.2 . .
C9 C8 C7 122.3(9) . .
C9 C8 H8 118.8 . .
C7 C8 H8 118.8 . .
C8 C9 C10 117.4(10) . .
C8 C9 H9 121.3 . .
C10 C9 H9 121.3 . .
N2 C10 C9 119.8(9) . .
N2 C10 C11 111.2(7) . .
C9 C10 C11 128.7(9) . .
O1 C11 N3 123.2(7) . .
O1 C11 C10 117.4(8) . .
N3 C11 C10 119.4(7) . .
N4 C12 N5 125.1(9) . .
N4 C12 C13 114.0(7) . .
N5 C12 C13 120.8(8) . .
C14 C13 N6 119.9(8) . .
C14 C13 C12 125.4(8) . .
N6 C13 C12 114.5(7) . .
C15 C14 C13 120.3(9) . .
C16 C15 C14 120.0(9) . .
C15 C16 C17 118.9(9) . .
N6 C17 C16 120.8(9) . .
C1 N1 C5 120.5(9) . .
C1 N1 Cr1 125.6(7) . .
C5 N1 Cr1 113.5(6) . .
C6 N2 C10 123.6(8) . .
C6 N2 Cr1 118.4(6) . .
C10 N2 Cr1 117.9(6) . .
C11 N3 N4 112.6(7) . .
C12 N4 N3 118.0(7) . .
C12 N4 Zn2 121.3(6) . .
N3 N4 Zn2 120.2(6) . .
C12 N5 H5A 120.0 . .
C12 N5 H5B 120.0 . .
H5A N5 H5B 120.0 . .
C17 N6 C13 119.7(7) . .
C17 N6 Zn2 127.2(6) . .
C13 N6 Zn2 113.0(5) . .
C11 O1 Cr1 114.5(5) . .
C11 O1 Zn2 109.1(5) . .
Cr1 O1 Zn2 136.4(3) . .
N21 C21 C22 121.0(10) . .
N21 C21 H21 119.5 . .
C22 C21 H21 119.5 . .
C23 C22 C21 118.0(11) . .
C23 C22 H22 121.0 . .
C21 C22 H22 121.0 . .
C22 C23 C24 121.9(10) . .
C22 C23 H23 119.0 . .
C24 C23 H23 119.0 . .
C23 C24 C25 117.5(9) . .
C23 C24 H24 121.2 . .
C25 C24 H24 121.2 . .
N21 C25 C24 120.7(9) . .
N21 C25 C26 115.2(7) . .
C24 C25 C26 124.0(9) . .
N22 C26 C27 119.6(9) . .
N22 C26 C25 113.6(7) . .
C27 C26 C25 126.7(8) . .
C28 C27 C26 118.1(9) . .
C28 C27 H27 121.0 . .
C26 C27 H27 121.0 . .
C29 C28 C27 120.8(9) . .
C29 C28 H28 119.6 . .
C27 C28 H28 119.6 . .
C28 C29 C30 118.9(9) . .
C28 C29 H29 120.6 . .
C30 C29 H29 120.6 . .
N22 C30 C29 118.8(8) . .
N22 C30 C31 110.6(7) . .
C29 C30 C31 130.6(9) . .
O21 C31 N23 122.0(7) . .
O21 C31 C30 118.9(8) . .
N23 C31 C30 119.1(7) . .
N24 C32 N25 124.8(8) . .
N24 C32 C33 114.4(7) . .
N25 C32 C33 120.8(7) . .
C34 C33 N26 119.6(7) . .
C34 C33 C32 125.9(7) . .
N26 C33 C32 114.5(6) . .
C33 C34 C35 120.3(8) . .
C33 C34 H34 119.9 . .
C35 C34 H34 119.9 . .
C36 C35 C34 121.2(8) . .
C36 C35 H35 119.4 . .
C34 C35 H35 119.4 . .
C35 C36 C37 117.0(8) . .
C35 C36 H36 121.5 . .
C37 C36 H36 121.5 . .
N26 C37 C36 121.8(8) . .
N26 C37 H37 119.1 . .
C36 C37 H37 119.1 . .
C21 N21 C25 120.4(8) . .
C21 N21 Cr2 125.4(7) . .
C25 N21 Cr2 114.2(6) . .
C30 N22 C26 123.6(8) . .
C30 N22 Cr2 118.1(6) . .
C26 N22 Cr2 118.0(6) . .
C31 N23 N24 111.9(6) . .
C32 N24 N23 115.8(7) . .
C32 N24 Zn2 120.2(6) . .
N23 N24 Zn2 123.2(5) . .
C32 N25 H25A 120.0 . .
C32 N25 H25B 120.0 . .
H25A N25 H25B 120.0 . .
C37 N26 C33 120.0(7) . .
C37 N26 Zn2 128.0(6) . .
C33 N26 Zn2 111.9(5) . .
C31 O21 Cr2 113.6(5) . .
C31 O21 Zn2 109.5(5) . .
Cr2 O21 Zn2 136.9(3) . .
N41 C41 C42 122.1(10) . .
N41 C41 H41 118.9 . .
C42 C41 H41 118.9 . .
C43 C42 C41 117.3(10) . .
C43 C42 H42 121.3 . .
C41 C42 H42 121.3 . .
C42 C43 C44 121.7(9) . .
C42 C43 H43 119.1 . .
C44 C43 H43 119.1 . .
C43 C44 C45 118.4(9) . .
C43 C44 H44 120.8 . .
C45 C44 H44 120.8 . .
N41 C45 C44 120.2(8) . .
N41 C45 C152 113.2(12) . .
C44 C45 C152 126.2(12) . .
N41 C45 C46 115.8(7) . .
C44 C45 C46 124.0(9) . .
C152 C45 C46 7(3) . .
N42 C46 C47 119.2(10) . .
N42 C46 C45 112.7(9) . .
C47 C46 C45 127.8(10) . .
C48 C47 C46 118.8(11) . .
C48 C47 H47 120.6 . .
C46 C47 H47 120.6 . .
C49 C48 C47 119.9(10) . .
C49 C48 H48 120.1 . .
C47 C48 H48 120.1 . .
C48 C49 C50 119.5(11) . .
C48 C49 H49 120.2 . .
C50 C49 H49 120.2 . .
N42 C50 C49 118.6(10) . .
N42 C50 C51 110.6(9) . .
C49 C50 C51 129.0(12) . .
O41 C51 N43 123.5(10) . .
O41 C51 C50 117.5(10) . .
N43 C51 C50 117.9(8) . .
N44 C52 N45 124.4(10) . .
N44 C52 C53 113.9(8) . .
N45 C52 C53 121.7(10) . .
N46 C53 C54 119.2(7) . .
N46 C53 C146 112.5(12) . .
C54 C53 C146 128.1(14) . .
N46 C53 C52 114.4(7) . .
C54 C53 C52 126.2(8) . .
C146 C53 C52 1.9(14) . .
C55 C54 C53 120.5(8) . .
C55 C54 H54 119.8 . .
C53 C54 H54 119.8 . .
C56 C55 C54 121.6(9) . .
C56 C55 H55 119.2 . .
C54 C55 H55 119.2 . .
C55 C56 C57 116.4(9) . .
C55 C56 H56 121.8 . .
C57 C56 H56 121.8 . .
N46 C57 C56 122.4(9) . .
N46 C57 H57 118.8 . .
C56 C57 H57 118.8 . .
C41 N41 C45 119.9(8) . .
C41 N41 Cr1 125.7(6) . .
C45 N41 Cr1 114.4(6) . .
C50 N42 C46 122.8(10) . .
C50 N42 Cr1 117.5(7) . .
C46 N42 Cr1 118.8(7) . .
C51 N43 N44 111.7(8) . .
C52 N44 N43 115.3(9) . .
C52 N44 Zn1 120.7(8) . .
N43 N44 Zn1 124.0(7) . .
C52 N45 H45A 120.0 . .
C52 N45 H45B 120.0 . .
H45A N45 H45B 120.0 . .
C57 N46 C53 119.5(7) . .
C57 N46 Zn1 126.6(6) . .
C53 N46 Zn1 113.7(5) . .
C51 O41 Cr1 114.6(7) . .
C51 O41 Zn1 107.1(7) . .
Cr1 O41 Zn1 137.0(5) . .
N142 C146 C53 122.6(18) . .
N142 C146 C147 118.5(16) . .
C53 C146 C147 117.4(19) . .
C148 C147 C146 117.8(14) . .
C148 C147 H147 121.1 . .
C146 C147 H147 121.1 . .
C149 C148 C147 118.8(12) . .
C149 C148 H148 120.6 . .
C147 C148 H148 120.6 . .
C148 C149 C150 119.4(12) . .
C148 C149 H149 120.3 . .
C150 C149 H149 120.3 . .
N142 C150 C149 119.5(12) . .
N142 C150 C151 110.7(11) . .
C149 C150 C151 129.3(15) . .
O141 C151 N143 121.0(14) . .
O141 C151 C150 118.7(12) . .
N143 C151 C150 118.5(12) . .
N144 C152 N145 125.3(16) . .
N144 C152 C45 109.6(17) . .
N145 C152 C45 124(2) . .
C150 N142 C146 122.2(13) . .
C150 N142 Zn1 125.4(12) . .
C146 N142 Zn1 112.3(16) . .
C151 N143 N144 112.1(12) . .
C152 N144 N143 116.8(14) . .
C152 N144 Cr1 125.2(19) . .
N143 N144 Cr1 115.4(11) . .
C152 N145 H14A 120.0 . .
C152 N145 H14B 120.0 . .
H14A N145 H14B 120.0 . .
C151 O141 Cr1 106.3(11) . .
C151 O141 Zn1 112.8(10) . .
Cr1 O141 Zn1 139.1(10) . .
N61 C61 C62 121.3(10) . .
N61 C61 H61 119.4 . .
C62 C61 H61 119.4 . .
C63 C62 C61 116.8(11) . .
C63 C62 H62 121.6 . .
C61 C62 H62 121.6 . .
C62 C63 C64 123.5(10) . .
C62 C63 H63 118.3 . .
C64 C63 H63 118.3 . .
C63 C64 C65 116.3(10) . .
C63 C64 H64 121.9 . .
C65 C64 H64 121.9 . .
N61 C65 C64 120.8(9) . .
N61 C65 C66 115.3(8) . .
C64 C65 C66 123.9(9) . .
N61 C65 C172 114.9(11) . .
C64 C65 C172 123.4(12) . .
C66 C65 C172 7(3) . .
N62 C66 C67 118.2(11) . .
N62 C66 C65 113.0(9) . .
C67 C66 C65 127.3(11) . .
C68 C67 C66 118.0(12) . .
C68 C67 H67 121.0 . .
C66 C67 H67 121.0 . .
C69 C68 C67 120.6(11) . .
C69 C68 H68 119.7 . .
C67 C68 H68 119.7 . .
C68 C69 C70 118.5(11) . .
C68 C69 H69 120.7 . .
C70 C69 H69 120.8 . .
N62 C70 C69 119.6(11) . .
N62 C70 C71 110.4(10) . .
C69 C70 C71 129.2(14) . .
O61 C71 N63 123.0(9) . .
O61 C71 C70 118.4(10) . .
N63 C71 C70 118.3(8) . .
N64 C72 N65 123.5(11) . .
N64 C72 C73 113.4(9) . .
N65 C72 C73 123.1(11) . .
N66 C73 C74 119.7(7) . .
N66 C73 C166 114.0(12) . .
C74 C73 C166 126.3(14) . .
N66 C73 C72 115.2(7) . .
C74 C73 C72 125.0(8) . .
C166 C73 C72 1(2) . .
C75 C74 C73 119.1(8) . .
C75 C74 H74 120.4 . .
C73 C74 H74 120.4 . .
C76 C75 C74 121.9(9) . .
C76 C75 H75 119.0 . .
C74 C75 H75 119.0 . .
C75 C76 C77 117.8(9) . .
C75 C76 H76 121.1 . .
C77 C76 H76 121.1 . .
N66 C77 C76 121.0(9) . .
N66 C77 H77 119.5 . .
C76 C77 H77 119.5 . .
C61 N61 C65 120.4(9) . .
C61 N61 Cr2 125.9(7) . .
C65 N61 Cr2 113.7(6) . .
C70 N62 C66 122.6(10) . .
C70 N62 Cr2 117.0(8) . .
C66 N62 Cr2 120.3(8) . .
C71 N63 N64 112.5(9) . .
C72 N64 N63 115.0(10) . .
C72 N64 Zn1 121.2(8) . .
N63 N64 Zn1 123.7(8) . .
C72 N65 H65A 120.0 . .
C72 N65 H65B 120.0 . .
H65A N65 H65B 120.0 . .
C77 N66 C73 120.4(7) . .
C77 N66 Zn1 127.7(6) . .
C73 N66 Zn1 111.9(5) . .
C71 O61 Cr2 113.8(7) . .
C71 O61 Zn1 107.4(7) . .
Cr2 O61 Zn1 138.7(6) . .
N162 C166 C73 123.6(16) . .
N162 C166 C167 119.2(12) . .
C73 C166 C167 117.2(15) . .
C168 C167 C166 118.3(12) . .
C168 C167 H167 120.9 . .
C166 C167 H167 120.9 . .
C169 C168 C167 119.8(12) . .
C169 C168 H168 120.1 . .
C167 C168 H168 120.1 . .
C168 C169 C170 119.0(12) . .
C168 C169 H169 120.5 . .
C170 C169 H169 120.5 . .
N162 C170 C169 119.2(11) . .
N162 C170 C171 111.1(11) . .
C169 C170 C171 128.9(12) . .
O161 C171 N163 123.2(12) . .
O161 C171 C170 118.2(11) . .
N163 C171 C170 118.1(10) . .
N164 C172 N165 124.9(17) . .
N164 C172 C65 106.2(18) . .
N165 C172 C65 121(2) . .
C170 N162 C166 122.0(14) . .
C170 N162 Zn1 124.5(14) . .
C166 N162 Zn1 109.4(17) . .
C171 N163 N164 111.1(11) . .
C172 N164 N163 116.0(14) . .
C172 N164 Cr2 124.5(18) . .
N163 N164 Cr2 114.9(10) . .
C172 N165 H16A 120.0 . .
C172 N165 H16B 120.0 . .
H16A N165 H16B 120.0 . .
C171 O161 Cr2 109.5(10) . .
C171 O161 Zn1 113.6(9) . .
Cr2 O161 Zn1 136.7(9) . .
O104 Cl1 O102 113.3(8) . .
O104 Cl1 O101 112.8(7) . .
O102 Cl1 O101 108.0(6) . .
O104 Cl1 O103 111.9(7) . .
O102 Cl1 O103 103.8(7) . .
O101 Cl1 O103 106.5(6) . .
O204 Cl2 O202 115.9(8) . .
O204 Cl2 O203 110.1(7) . .
O202 Cl2 O203 105.4(7) . .
O204 Cl2 O201 110.0(7) . .
O202 Cl2 O201 107.5(6) . .
O203 Cl2 O201 107.5(6) . .
O302 Cl3 O304 112.5(6) . .
O302 Cl3 O301 111.4(7) . .
O304 Cl3 O301 111.8(7) . .
O302 Cl3 O303 106.5(6) . .
O304 Cl3 O303 109.5(6) . .
O301 Cl3 O303 104.7(6) . .
O402 Cl4 O404 110.3(7) . .
O402 Cl4 O401 111.4(7) . .
O404 Cl4 O401 110.3(6) . .
O402 Cl4 O403 103.7(7) . .
O404 Cl4 O403 111.6(7) . .
O401 Cl4 O403 109.4(6) . .
O504 Cl5 O502 110.8(8) . .
O504 Cl5 O503 115.9(8) . .
O502 Cl5 O503 106.5(7) . .
O504 Cl5 O501 108.9(8) . .
O502 Cl5 O501 104.6(8) . .
O503 Cl5 O501 109.6(7) . .
O604 Cl6 O602 112.6(8) . .
O604 Cl6 O601 112.1(8) . .
O602 Cl6 O601 111.4(9) . .
O604 Cl6 O603 111.1(8) . .
O602 Cl6 O603 103.5(8) . .
O601 Cl6 O603 105.6(8) . .

loop_
_geom_bond_atom_site_label_1
_geom_bond_atom_site_label_2
_geom_bond_distance
_geom_bond_site_symmetry_2
Cr1 N144 1.87(3) .
Cr1 N2 1.965(8) .
Cr1 O1 2.008(6) .
Cr1 O41 2.004(10) .
Cr1 N42 2.000(13) .
Cr1 O141 2.04(2) .
Cr1 N41 2.084(8) .
Cr1 N1 2.078(8) .
Cr2 N164 1.97(2) .
Cr2 O61 1.967(11) .
Cr2 N62 1.963(14) .
Cr2 N22 1.987(8) .
Cr2 O21 2.010(6) .
Cr2 O161 2.005(17) .
Cr2 N21 2.072(8) .
Cr2 N61 2.128(8) .
Zn1 N64 1.973(14) .
Zn1 N44 2.006(13) .
Zn1 N142 2.04(3) .
Zn1 N162 2.08(2) .
Zn1 N66 2.132(7) .
Zn1 N46 2.134(7) .
Zn1 O141 2.28(2) .
Zn1 O161 2.332(18) .
Zn1 O61 2.340(11) .
Zn1 O41 2.348(10) .
Zn2 N24 1.987(7) .
Zn2 N4 2.021(8) .
Zn2 N26 2.162(7) .
Zn2 N6 2.176(7) .
Zn2 O1 2.238(6) .
Zn2 O21 2.287(6) .
C1 N1 1.290(10) .
C1 C2 1.415(11) .
C1 H1 0.9500 .
C2 C3 1.322(12) .
C2 H2 0.9500 .
C3 C4 1.357(12) .
C3 H3 0.9500 .
C4 C5 1.389(10) .
C4 H4 0.9500 .
C5 N1 1.342(9) .
C5 C6 1.458(11) .
C6 N2 1.349(10) .
C6 C7 1.405(11) .
C7 C8 1.420(13) .
C7 H7 0.9500 .
C8 C9 1.351(12) .
C8 H8 0.9500 .
C9 C10 1.418(13) .
C9 H9 0.9500 .
C10 N2 1.351(11) .
C10 C11 1.426(11) .
C11 O1 1.314(8) .
C11 N3 1.347(9) .
C12 N4 1.306(10) .
C12 N5 1.330(9) .
C12 C13 1.485(10) .
C13 C14 1.366(9) .
C13 N6 1.379(9) .
C14 C15 1.368(10) .
C15 C16 1.356(10) .
C16 C17 1.409(11) .
C17 N6 1.329(10) .
N3 N4 1.366(9) .
N5 H5A 0.8800 .
N5 H5B 0.8800 .
C21 N21 1.290(10) .
C21 C22 1.412(11) .
C21 H21 0.9500 .
C22 C23 1.324(12) .
C22 H22 0.9500 .
C23 C24 1.351(12) .
C23 H23 0.9500 .
C24 C25 1.393(10) .
C24 H24 0.9500 .
C25 N21 1.344(9) .
C25 C26 1.461(11) .
C26 N22 1.344(9) .
C26 C27 1.402(11) .
C27 C28 1.415(13) .
C27 H27 0.9500 .
C28 C29 1.360(11) .
C28 H28 0.9500 .
C29 C30 1.433(13) .
C29 H29 0.9500 .
C30 N22 1.336(11) .
C30 C31 1.422(10) .
C31 O21 1.311(8) .
C31 N23 1.353(9) .
C32 N24 1.309(9) .
C32 N25 1.328(9) .
C32 C33 1.484(10) .
C33 C34 1.361(9) .
C33 N26 1.374(8) .
C34 C35 1.368(10) .
C34 H34 0.9500 .
C35 C36 1.359(10) .
C35 H35 0.9500 .
C36 C37 1.408(10) .
C36 H36 0.9500 .
C37 N26 1.331(9) .
C37 H37 0.9500 .
N23 N24 1.370(8) .
N25 H25A 0.8800 .
N25 H25B 0.8800 .
C41 N41 1.289(10) .
C41 C42 1.411(11) .
C41 H41 0.9500 .
C42 C43 1.330(12) .
C42 H42 0.9500 .
C43 C44 1.351(11) .
C43 H43 0.9500 .
C44 C45 1.392(10) .
C44 H44 0.9500 .
C45 N41 1.347(9) .
C45 C152 1.44(3) .
C45 C46 1.460(12) .
C46 N42 1.349(10) .
C46 C47 1.404(12) .
C47 C48 1.421(14) .
C47 H47 0.9500 .
C48 C49 1.356(12) .
C48 H48 0.9500 .
C49 C50 1.428(14) .
C49 H49 0.9500 .
C50 N42 1.343(12) .
C50 C51 1.425(11) .
C51 O41 1.318(9) .
C51 N43 1.349(10) .
C52 N44 1.315(10) .
C52 N45 1.328(10) .
C52 C53 1.481(11) .
C53 N46 1.372(9) .
C53 C54 1.370(9) .
C53 C146 1.39(2) .
C54 C55 1.362(10) .
C54 H54 0.9500 .
C55 C56 1.353(10) .
C55 H55 0.9500 .
C56 C57 1.416(11) .
C56 H56 0.9500 .
C57 N46 1.329(9) .
C57 H57 0.9500 .
N43 N44 1.363(10) .
N45 H45A 0.8800 .
N45 H45B 0.8800 .
C146 N142 1.354(11) .
C146 C147 1.405(13) .
C147 C148 1.422(14) .
C147 H147 0.9500 .
C148 C149 1.362(12) .
C148 H148 0.9500 .
C149 C150 1.425(14) .
C149 H149 0.9500 .
C150 N142 1.343(12) .
C150 C151 1.426(12) .
C151 O141 1.317(10) .
C151 N143 1.350(11) .
C152 N144 1.308(11) .
C152 N145 1.331(11) .
N143 N144 1.365(11) .
N145 H14A 0.8800 .
N145 H14B 0.8800 .
C61 N61 1.294(10) .
C61 C62 1.414(11) .
C61 H61 0.9500 .
C62 C63 1.326(12) .
C62 H62 0.9500 .
C63 C64 1.359(12) .
C63 H63 0.9500 .
C64 C65 1.392(10) .
C64 H64 0.9500 .
C65 N61 1.349(9) .
C65 C66 1.462(12) .
C65 C172 1.57(3) .
C66 N62 1.357(11) .
C66 C67 1.403(12) .
C67 C68 1.418(14) .
C67 H67 0.9500 .
C68 C69 1.358(12) .
C68 H68 0.9500 .
C69 C70 1.424(14) .
C69 H69 0.9500 .
C70 N62 1.346(12) .
C70 C71 1.425(12) .
C71 O61 1.312(9) .
C71 N63 1.350(11) .
C72 N64 1.314(11) .
C72 N65 1.339(11) .
C72 C73 1.481(11) .
C73 N66 1.383(9) .
C73 C74 1.376(9) .
C73 C166 1.40(2) .
C74 C75 1.365(10) .
C74 H74 0.9500 .
C75 C76 1.352(10) .
C75 H75 0.9500 .
C76 C77 1.413(11) .
C76 H76 0.9500 .
C77 N66 1.324(10) .
C77 H77 0.9500 .
N63 N64 1.365(10) .
N65 H65A 0.8800 .
N65 H65B 0.8800 .
C166 N162 1.354(11) .
C166 C167 1.408(13) .
C167 C168 1.417(14) .
C167 H167 0.9500 .
C168 C169 1.362(12) .
C168 H168 0.9500 .
C169 C170 1.424(14) .
C169 H169 0.9500 .
C170 N162 1.343(13) .
C170 C171 1.426(12) .
C171 O161 1.312(9) .
C171 N163 1.351(11) .
C172 N164 1.312(12) .
C172 N165 1.328(12) .
N163 N164 1.370(11) .
N165 H16A 0.8800 .
N165 H16B 0.8800 .
O101 Cl1 1.410(6) .
O102 Cl1 1.366(6) .
O103 Cl1 1.408(7) .
O104 Cl1 1.352(7) .
O201 Cl2 1.425(7) .
O202 Cl2 1.365(7) .
O203 Cl2 1.402(7) .
O204 Cl2 1.345(7) .
O301 Cl3 1.407(7) .
O302 Cl3 1.360(6) .
O303 Cl3 1.426(7) .
O304 Cl3 1.365(7) .
O401 Cl4 1.396(6) .
O402 Cl4 1.372(7) .
O403 Cl4 1.410(7) .
O404 Cl4 1.371(7) .
O501 Cl5 1.432(8) .
O502 Cl5 1.385(7) .
O503 Cl5 1.396(8) .
O504 Cl5 1.347(7) .
O601 Cl6 1.410(7) .
O602 Cl6 1.362(8) .
O603 Cl6 1.418(8) .
O604 Cl6 1.352(8) .
